data_4332915
loop_
_publ_author_name
'Barbaz\'an, Paula'
'Carballo, Rosa'
'Casas, Jos\'e S.'
'Garc\'ia-Mart\'inez, Emilia'
'Pereiras-Gabi\'an, Gumersindo'
'S\'anchez, Agust\'in'
'V\'azquez-L\'opez, Ezequiel M.'

_publ_section_title
;
 Synthesis and Characterization of New Trimeric Rhenium(I) Complexes. The
 Influence of Steric Factors on the Size of Pyrazolonaterhenium(I)
 Metallomacrocycles
;
_journal_issue 18
_journal_name_full 'Inorganic Chemistry'
_journal_page_first 7323
_journal_page_last 7330
_journal_paper_doi 10.1021/ic061080w
_journal_volume 45
_journal_year 2006
_chemical_formula_sum 'C42 H30 N9 O12 Re3 S3'
_chemical_formula_weight 1507.53
_chemical_name_systematic
; 
 ? 
;
_space_group_IT_number 14
_symmetry_space_group_name_Hall '-P 2yn'
_symmetry_space_group_name_H-M 'P 1 21/n 1'
_atom_sites_solution_hydrogens geom
_atom_sites_solution_primary direct
_atom_sites_solution_secondary difmap
_audit_creation_method SHELXL-97
_cell_angle_alpha 90.00
_cell_angle_beta 112.146(2)
_cell_angle_gamma 90.00
_cell_formula_units_Z 4
_cell_length_a 19.0752(15)
_cell_length_b 16.8519(13)
_cell_length_c 19.3670(15)
_cell_measurement_temperature 293(2)
_cell_volume 5766.3(8)
_computing_structure_refinement 'SHELXL-97 (Sheldrick, 1997)'
_computing_structure_solution 'SHELXS-97 (Sheldrick, 1990)'
_diffrn_ambient_temperature 293(2)
_diffrn_measured_fraction_theta_full 0.960
_diffrn_measured_fraction_theta_max 0.924
_diffrn_radiation_monochromator graphite
_diffrn_radiation_source 'fine-focus sealed tube'
_diffrn_radiation_type MoK\a
_diffrn_radiation_wavelength 0.71073
_diffrn_reflns_av_R_equivalents 0.1038
_diffrn_reflns_av_sigmaI/netI 0.2340
_diffrn_reflns_limit_h_max 24
_diffrn_reflns_limit_h_min -24
_diffrn_reflns_limit_k_max 22
_diffrn_reflns_limit_k_min -20
_diffrn_reflns_limit_l_max 25
_diffrn_reflns_limit_l_min -24
_diffrn_reflns_number 31573
_diffrn_reflns_theta_full 25.00
_diffrn_reflns_theta_max 28.05
_diffrn_reflns_theta_min 1.66
_exptl_absorpt_coefficient_mu 6.449
_exptl_crystal_density_diffrn 1.737
_exptl_crystal_density_method 'not measured'
_exptl_crystal_F_000 2856
_refine_diff_density_max 1.851
_refine_diff_density_min -1.698
_refine_diff_density_rms 0.234
_refine_ls_extinction_method none
_refine_ls_goodness_of_fit_ref 0.852
_refine_ls_hydrogen_treatment mixed
_refine_ls_matrix_type full
_refine_ls_number_parameters 622
_refine_ls_number_reflns 12926
_refine_ls_number_restraints 0
_refine_ls_restrained_S_all 0.852
_refine_ls_R_factor_all 0.1714
_refine_ls_R_factor_gt 0.0610
_refine_ls_shift/su_max 0.001
_refine_ls_shift/su_mean 0.000
_refine_ls_structure_factor_coef Fsqd
_refine_ls_weighting_details
; calc 
 [1.00000+0.00000exp(0.00(sin\q/\l)^2^)]/ 
   [\s^2^(Fo^2^)+0.0000+0.0000*P+(0.0582P)^2^+0.0000sin\q/\l] 
 where P = 0.33300Fo^2^ + 0.66700Fc^2^ 
;
_refine_ls_weighting_scheme calc
_refine_ls_wR_factor_gt 0.1364
_refine_ls_wR_factor_ref 0.1591
_reflns_number_gt 5210
_reflns_number_total 12926
_reflns_threshold_expression >2sigma(I)
_cod_data_source_file ic061080wsup1.cif
_cod_data_source_block 1c
_cod_database_code 4332915

loop_
_symmetry_equiv_pos_as_xyz
'x, y, z'
'-x+1/2, y+1/2, -z+1/2'
'-x, -y, -z'
'x-1/2, -y-1/2, z-1/2'

loop_
_atom_site_label
_atom_site_type_symbol
_atom_site_fract_x
_atom_site_fract_y
_atom_site_fract_z
_atom_site_U_iso_or_equiv
_atom_site_adp_type
_atom_site_occupancy
_atom_site_symmetry_multiplicity
_atom_site_calc_flag
_atom_site_refinement_flags
Re1 Re 0.59121(3) 0.07803(4) 0.76946(4) 0.05005(19) Uani 1 1 d .
S1 S 0.5768(2) -0.0682(2) 0.7691(2) 0.0542(11) Uani 1 1 d .
Re2 Re 0.24724(3) 0.10255(3) 0.41924(3) 0.04132(17) Uani 1 1 d .
S2 S 0.3355(2) -0.0045(2) 0.4230(2) 0.0488(10) Uani 1 1 d .
Re3 Re 0.22107(4) -0.08009(3) 0.75806(4) 0.04822(19) Uani 1 1 d .
S3 S 0.2131(2) -0.17326(19) 0.6569(2) 0.0517(11) Uani 1 1 d .
O11 O 0.3347(6) -0.0605(5) 0.7575(6) 0.052(3) Uani 1 1 d .
N11 N 0.4462(8) -0.1383(7) 0.7463(7) 0.057(4) Uani 1 1 d .
H11 H 0.4000 -0.1331 0.7422 0.068 Uiso 1 1 calc R
C11 C 0.4871(9) -0.0723(9) 0.7634(8) 0.048(4) Uani 1 1 d .
N12 N 0.4485(6) -0.0072(6) 0.7709(6) 0.040(3) Uani 1 1 d .
C12 C 0.4414(9) 0.1134(8) 0.8056(8) 0.048(4) Uani 1 1 d .
N13 N 0.4875(6) 0.0670(6) 0.7893(6) 0.041(3) Uani 1 1 d .
C13 C 0.3750(9) 0.0730(9) 0.7996(9) 0.057(4) Uani 1 1 d .
H13 H 0.3351 0.0941 0.8102 0.069 Uiso 1 1 calc R
C14 C 0.3788(8) -0.0020(8) 0.7757(8) 0.041(3) Uani 1 1 d .
C15 C 0.4620(9) 0.1967(9) 0.8325(10) 0.075(5) Uani 1 1 d .
H15A H 0.5103 0.2097 0.8309 0.112 Uiso 1 1 calc R
H15B H 0.4645 0.2012 0.8828 0.112 Uiso 1 1 calc R
H15C H 0.4243 0.2325 0.8010 0.112 Uiso 1 1 calc R
O21 O 0.5088(5) 0.0596(5) 0.6560(5) 0.047(2) Uani 1 1 d .
N21 N 0.4499(6) -0.0462(6) 0.5474(6) 0.045(3) Uani 1 1 d .
H21 H 0.4811 -0.0303 0.5902 0.054 Uiso 1 1 calc R
C21 C 0.3998(8) 0.0090(8) 0.5118(7) 0.040(3) Uani 1 1 d .
N22 N 0.4009(6) 0.0760(6) 0.5497(7) 0.040(3) Uani 1 1 d .
C22 C 0.3711(8) 0.1986(7) 0.5598(9) 0.044(4) Uani 1 1 d .
N23 N 0.3458(6) 0.1356(6) 0.5138(6) 0.036(3) Uani 1 1 d .
C23 C 0.4330(8) 0.1841(7) 0.6190(9) 0.050(4) Uani 1 1 d .
H23 H 0.4579 0.2208 0.6560 0.060 Uiso 1 1 calc R
C24 C 0.4545(8) 0.1079(8) 0.6177(8) 0.047(4) Uani 1 1 d .
C25 C 0.3337(9) 0.2779(8) 0.5397(9) 0.064(5) Uani 1 1 d .
H25A H 0.2897 0.2734 0.4945 0.096 Uiso 1 1 calc R
H25B H 0.3684 0.3151 0.5326 0.096 Uiso 1 1 calc R
H25C H 0.3188 0.2961 0.5792 0.096 Uiso 1 1 calc R
O31 O 0.2277(5) 0.0240(5) 0.5004(6) 0.050(3) Uani 1 1 d .
N31 N 0.2189(7) -0.1256(6) 0.5282(7) 0.049(3) Uani 1 1 d .
H31 H 0.2184 -0.0848 0.5013 0.059 Uiso 1 1 calc R
C31 C 0.2155(8) -0.1066(8) 0.5927(8) 0.047(4) Uani 1 1 d .
N32 N 0.2117(6) -0.0278(5) 0.6040(6) 0.035(3) Uani 1 1 d .
C32 C 0.1849(7) 0.0766(8) 0.6526(8) 0.045(4) Uani 1 1 d .
N33 N 0.1953(6) -0.0002(6) 0.6640(7) 0.041(3) Uani 1 1 d .
C33 C 0.1960(8) 0.1020(7) 0.5884(8) 0.045(4) Uani 1 1 d .
H33 H 0.1917 0.1534 0.5698 0.054 Uiso 1 1 calc R
C34 C 0.2137(8) 0.0375(8) 0.5600(8) 0.045(4) Uani 1 1 d .
C35 C 0.1613(9) 0.1297(8) 0.7049(9) 0.056(4) Uani 1 1 d .
H35A H 0.1575 0.0982 0.7446 0.084 Uiso 1 1 calc R
H35B H 0.1132 0.1536 0.6772 0.084 Uiso 1 1 calc R
H35C H 0.1986 0.1705 0.7253 0.084 Uiso 1 1 calc R
C111 C 0.4676(10) -0.2180(9) 0.7333(10) 0.058(4) Uani 1 1 d .
C112 C 0.5296(11) -0.2545(10) 0.7784(9) 0.078(6) Uani 1 1 d .
H112 H 0.5642 -0.2281 0.8192 0.094 Uiso 1 1 calc R
C113 C 0.5421(12) -0.3329(10) 0.7636(12) 0.092(7) Uani 1 1 d .
H113 H 0.5862 -0.3578 0.7948 0.110 Uiso 1 1 calc R
C114 C 0.4936(13) -0.3740(10) 0.7064(13) 0.078(6) Uani 1 1 d .
H114 H 0.5027 -0.4269 0.6991 0.093 Uiso 1 1 calc R
C115 C 0.4323(12) -0.3375(10) 0.6605(12) 0.080(6) Uani 1 1 d .
H115 H 0.3997 -0.3646 0.6189 0.096 Uiso 1 1 calc R
C116 C 0.4152(10) -0.2586(9) 0.6728(10) 0.069(5) Uani 1 1 d .
H116 H 0.3706 -0.2344 0.6418 0.083 Uiso 1 1 calc R
O121 O 0.5996(7) 0.2592(7) 0.7563(7) 0.082(4) Uani 1 1 d .
C121 C 0.5941(9) 0.1926(10) 0.7607(9) 0.058(4) Uani 1 1 d .
O122 O 0.7372(7) 0.0762(9) 0.7364(7) 0.105(5) Uani 1 1 d .
C122 C 0.6823(10) 0.0767(10) 0.7456(9) 0.069(5) Uani 1 1 d .
O123 O 0.6985(7) 0.0858(7) 0.9315(7) 0.090(4) Uani 1 1 d .
C123 C 0.6585(10) 0.0852(9) 0.8711(9) 0.062(5) Uani 1 1 d .
C211 C 0.4643(9) -0.1264(8) 0.5312(9) 0.048(4) Uani 1 1 d .
C212 C 0.5302(9) -0.1620(8) 0.5844(9) 0.054(4) Uani 1 1 d .
H212 H 0.5620 -0.1332 0.6252 0.064 Uiso 1 1 calc R
C213 C 0.5454(10) -0.2377(8) 0.5746(10) 0.057(5) Uani 1 1 d .
H213 H 0.5881 -0.2621 0.6089 0.069 Uiso 1 1 calc R
C214 C 0.4994(11) -0.2785(9) 0.5159(13) 0.076(6) Uani 1 1 d .
H214 H 0.5104 -0.3314 0.5108 0.091 Uiso 1 1 calc R
C215 C 0.4389(10) -0.2463(10) 0.4647(12) 0.088(7) Uani 1 1 d .
H215 H 0.4075 -0.2758 0.4242 0.105 Uiso 1 1 calc R
C216 C 0.4242(9) -0.1696(10) 0.4730(11) 0.079(6) Uani 1 1 d .
H216 H 0.3835 -0.1458 0.4356 0.095 Uiso 1 1 calc R
O221 O 0.1349(7) 0.2292(7) 0.4286(7) 0.079(4) Uani 1 1 d .
C221 C 0.1780(10) 0.1814(11) 0.4246(9) 0.063(5) Uani 1 1 d .
O222 O 0.1138(7) 0.0291(8) 0.2909(7) 0.085(4) Uani 1 1 d .
C222 C 0.1648(9) 0.0548(8) 0.3376(10) 0.054(4) Uani 1 1 d .
O223 O 0.2779(7) 0.2020(9) 0.3031(7) 0.109(5) Uani 1 1 d .
C223 C 0.2664(9) 0.1639(10) 0.3470(9) 0.062(5) Uani 1 1 d .
C311 C 0.2233(9) -0.2005(9) 0.4921(9) 0.054(4) Uani 1 1 d .
C312 C 0.2237(11) -0.2736(9) 0.5226(9) 0.085(6) Uani 1 1 d .
H312 H 0.2199 -0.2804 0.5687 0.102 Uiso 1 1 calc R
C313 C 0.2306(10) -0.3402(9) 0.4775(12) 0.080(6) Uani 1 1 d .
H313 H 0.2327 -0.3911 0.4969 0.096 Uiso 1 1 calc R
C314 C 0.2342(10) -0.3324(11) 0.4071(12) 0.078(6) Uani 1 1 d .
H314 H 0.2392 -0.3769 0.3810 0.094 Uiso 1 1 calc R
C315 C 0.2302(10) -0.2556(11) 0.3764(10) 0.074(5) Uani 1 1 d .
H315 H 0.2317 -0.2485 0.3293 0.089 Uiso 1 1 calc R
C316 C 0.2238(9) -0.1900(9) 0.4188(10) 0.069(5) Uani 1 1 d .
H316 H 0.2199 -0.1392 0.3990 0.083 Uiso 1 1 calc R
O321 O 0.2355(9) 0.0402(9) 0.8859(8) 0.114(5) Uani 1 1 d .
C321 C 0.2316(10) -0.0051(10) 0.8389(10) 0.068(5) Uani 1 1 d .
O322 O 0.2886(11) -0.2022(8) 0.8789(9) 0.136(7) Uani 1 1 d .
C322 C 0.2589(14) -0.1590(10) 0.8335(12) 0.096(8) Uani 1 1 d .
O323 O 0.0636(8) -0.1131(8) 0.7528(10) 0.127(6) Uani 1 1 d .
C323 C 0.1225(13) -0.1023(9) 0.7530(11) 0.081(6) Uani 1 1 d .

loop_
_atom_site_aniso_label
_atom_site_aniso_U_11
_atom_site_aniso_U_22
_atom_site_aniso_U_33
_atom_site_aniso_U_23
_atom_site_aniso_U_13
_atom_site_aniso_U_12
Re1 0.0344(4) 0.0558(4) 0.0486(4) -0.0146(3) 0.0028(3) -0.0007(3)
S1 0.039(2) 0.055(2) 0.058(3) -0.009(2) 0.006(2) 0.0122(19)
Re2 0.0426(4) 0.0477(3) 0.0285(3) 0.0066(3) 0.0076(3) 0.0026(3)
S2 0.055(3) 0.058(2) 0.031(2) -0.0058(19) 0.012(2) 0.004(2)
Re3 0.0633(4) 0.0441(3) 0.0492(4) 0.0047(3) 0.0348(4) 0.0004(3)
S3 0.073(3) 0.0336(18) 0.057(3) 0.0026(19) 0.035(2) -0.0073(19)
O11 0.054(7) 0.045(6) 0.059(7) -0.005(5) 0.023(6) 0.006(5)
N11 0.062(9) 0.054(8) 0.059(10) 0.003(7) 0.028(8) 0.015(7)
C11 0.056(10) 0.048(9) 0.030(9) -0.004(8) 0.007(8) -0.005(8)
N12 0.037(8) 0.037(6) 0.041(8) -0.011(6) 0.009(6) 0.005(6)
C12 0.047(10) 0.040(8) 0.050(10) -0.014(8) 0.009(8) 0.002(8)
N13 0.024(6) 0.049(7) 0.040(8) -0.002(6) 0.000(5) 0.015(6)
C13 0.046(10) 0.065(10) 0.057(11) -0.004(9) 0.014(9) 0.011(9)
C14 0.036(9) 0.040(8) 0.035(9) -0.012(7) 0.002(7) -0.007(7)
C15 0.049(11) 0.074(11) 0.088(14) -0.047(11) 0.012(10) 0.003(9)
O21 0.041(6) 0.041(5) 0.042(6) -0.012(5) -0.004(5) -0.003(5)
N21 0.030(7) 0.054(7) 0.038(8) -0.017(6) -0.001(6) -0.005(6)
C21 0.037(9) 0.057(9) 0.025(9) 0.000(7) 0.012(7) 0.000(8)
N22 0.027(7) 0.048(6) 0.048(8) 0.000(7) 0.017(6) 0.007(6)
C22 0.041(10) 0.030(7) 0.053(11) -0.002(8) 0.011(8) -0.007(7)
N23 0.033(7) 0.045(6) 0.028(7) 0.007(6) 0.010(5) 0.013(6)
C23 0.038(10) 0.021(7) 0.074(12) -0.012(8) 0.000(9) 0.004(7)
C24 0.038(9) 0.049(9) 0.041(10) -0.016(8) -0.001(7) -0.003(8)
C25 0.053(11) 0.047(9) 0.079(13) 0.005(9) 0.010(10) 0.008(8)
O31 0.050(7) 0.046(5) 0.052(7) -0.006(5) 0.019(6) 0.003(5)
N31 0.063(9) 0.039(7) 0.050(9) -0.005(6) 0.025(7) -0.003(6)
C31 0.049(10) 0.060(9) 0.037(9) -0.018(8) 0.022(8) -0.016(8)
N32 0.055(8) 0.021(5) 0.026(7) -0.002(5) 0.013(6) 0.000(5)
C32 0.030(8) 0.052(8) 0.052(10) 0.002(8) 0.014(7) 0.011(7)
N33 0.048(8) 0.038(6) 0.045(8) 0.007(6) 0.026(7) 0.000(6)
C33 0.064(10) 0.029(7) 0.047(10) 0.006(7) 0.025(9) 0.003(7)
C34 0.047(10) 0.050(9) 0.034(10) -0.012(8) 0.012(8) 0.006(7)
C35 0.070(12) 0.044(8) 0.060(11) 0.003(8) 0.032(10) 0.025(8)
C111 0.073(13) 0.044(9) 0.057(12) -0.005(9) 0.024(11) -0.009(9)
C112 0.095(15) 0.068(12) 0.039(11) -0.014(9) -0.014(10) 0.013(11)
C113 0.101(17) 0.051(11) 0.097(17) -0.008(12) 0.008(14) 0.038(11)
C114 0.104(18) 0.040(10) 0.101(18) -0.011(11) 0.051(15) 0.014(11)
C115 0.100(17) 0.053(11) 0.100(18) -0.027(11) 0.053(15) -0.013(11)
C116 0.065(12) 0.068(11) 0.079(14) -0.019(11) 0.032(11) -0.018(10)
O121 0.090(10) 0.057(7) 0.074(9) -0.010(7) 0.002(7) -0.022(7)
C121 0.056(11) 0.062(10) 0.046(11) -0.004(9) 0.007(9) -0.008(9)
O122 0.040(8) 0.199(15) 0.077(10) -0.024(10) 0.024(7) -0.018(10)
C122 0.048(11) 0.086(12) 0.049(11) -0.025(10) -0.010(9) -0.018(10)
O123 0.070(9) 0.099(9) 0.070(9) -0.024(8) -0.009(7) -0.007(8)
C123 0.076(13) 0.056(10) 0.031(10) -0.032(9) -0.006(9) -0.002(9)
C211 0.053(11) 0.052(9) 0.048(11) -0.010(8) 0.027(9) -0.003(8)
C212 0.058(11) 0.047(9) 0.046(11) 0.007(8) 0.010(9) 0.012(8)
C213 0.063(12) 0.036(8) 0.075(13) -0.005(9) 0.028(11) 0.011(8)
C214 0.068(14) 0.032(9) 0.14(2) -0.015(11) 0.055(14) 0.004(9)
C215 0.057(13) 0.058(11) 0.117(18) -0.031(12) -0.003(12) 0.026(10)
C216 0.045(11) 0.069(12) 0.087(15) -0.031(11) -0.018(10) 0.001(9)
O221 0.068(9) 0.087(8) 0.068(9) 0.023(7) 0.012(7) 0.036(7)
C221 0.051(11) 0.091(13) 0.035(10) 0.033(10) 0.002(9) -0.011(10)
O222 0.066(9) 0.107(10) 0.056(8) -0.017(8) -0.008(7) -0.021(8)
C222 0.034(10) 0.041(9) 0.083(14) -0.008(9) 0.017(9) -0.007(8)
O223 0.070(9) 0.178(14) 0.073(10) 0.068(10) 0.020(8) -0.004(9)
C223 0.040(10) 0.101(13) 0.030(10) 0.027(10) -0.006(8) 0.009(9)
C311 0.052(11) 0.063(10) 0.044(11) -0.023(9) 0.014(9) -0.010(8)
C312 0.16(2) 0.042(10) 0.039(12) -0.019(9) 0.018(12) -0.027(11)
C313 0.101(16) 0.031(9) 0.085(16) 0.009(10) 0.011(13) 0.014(9)
C314 0.070(14) 0.069(13) 0.077(16) -0.024(12) 0.007(12) -0.009(10)
C315 0.083(14) 0.091(13) 0.050(12) -0.028(11) 0.026(11) -0.008(11)
C316 0.074(13) 0.058(10) 0.071(14) -0.004(10) 0.023(11) -0.020(9)
O321 0.144(14) 0.146(12) 0.060(10) -0.033(9) 0.048(10) 0.022(11)
C321 0.082(14) 0.084(12) 0.037(11) 0.038(10) 0.020(10) 0.032(11)
O322 0.26(2) 0.089(10) 0.113(13) 0.060(10) 0.126(15) 0.064(11)
C322 0.20(2) 0.057(11) 0.075(16) 0.029(11) 0.098(17) 0.032(13)
O323 0.087(11) 0.128(12) 0.210(18) -0.030(11) 0.107(13) -0.030(9)
C323 0.116(18) 0.054(10) 0.102(17) 0.000(10) 0.074(15) -0.016(11)

loop_
_atom_type_symbol
_atom_type_description
_atom_type_scat_dispersion_real
_atom_type_scat_dispersion_imag
_atom_type_scat_source
C C 0.0033 0.0016 'International Tables Vol C Tables 4.2.6.8 and 6.1.1.4'
H H 0.0000 0.0000 'International Tables Vol C Tables 4.2.6.8 and 6.1.1.4'
N N 0.0061 0.0033 'International Tables Vol C Tables 4.2.6.8 and 6.1.1.4'
O O 0.0106 0.0060 'International Tables Vol C Tables 4.2.6.8 and 6.1.1.4'
S S 0.1246 0.1234 'International Tables Vol C Tables 4.2.6.8 and 6.1.1.4'
Re Re -1.0185 7.2310 'International Tables Vol C Tables 4.2.6.8 and 6.1.1.4'

loop_
_geom_angle_atom_site_label_1
_geom_angle_atom_site_label_2
_geom_angle_atom_site_label_3
_geom_angle
C123 Re1 C121 89.8(7)
C123 Re1 C122 86.1(7)
C121 Re1 C122 86.2(7)
C123 Re1 N13 97.3(6)
C121 Re1 N13 99.2(5)
C122 Re1 N13 173.6(5)
C123 Re1 O21 174.3(6)
C121 Re1 O21 95.0(5)
C122 Re1 O21 97.2(5)
N13 Re1 O21 78.9(4)
C123 Re1 S1 95.6(5)
C121 Re1 S1 174.4(5)
C122 Re1 S1 95.5(5)
N13 Re1 S1 78.9(3)
O21 Re1 S1 79.6(2)
C123 Re1 Re2 162.6(5)
C121 Re1 Re2 84.8(5)
C122 Re1 Re2 109.9(5)
N13 Re1 Re2 67.4(3)
O21 Re1 Re2 16.8(2)
S1 Re1 Re2 89.63(9)
C123 Re1 Re3 108.3(5)
C121 Re1 Re3 114.2(5)
C122 Re1 Re3 154.3(5)
N13 Re1 Re3 19.3(3)
O21 Re1 Re3 66.9(2)
S1 Re1 Re3 62.79(9)
Re2 Re1 Re3 59.704(9)
C11 S1 Re1 98.7(5)
C223 Re2 C221 89.4(6)
C223 Re2 C222 86.9(7)
C221 Re2 C222 88.2(6)
C223 Re2 N23 98.0(5)
C221 Re2 N23 100.1(6)
C222 Re2 N23 170.4(5)
C223 Re2 O31 176.0(6)
C221 Re2 O31 94.2(5)
C222 Re2 O31 91.7(5)
N23 Re2 O31 82.9(4)
C223 Re2 S2 95.9(5)
C221 Re2 S2 174.6(4)
C222 Re2 S2 93.2(4)
N23 Re2 S2 78.1(3)
O31 Re2 S2 80.5(2)
C223 Re2 Re3 168.5(5)
C221 Re2 Re3 87.8(4)
C222 Re2 Re3 104.2(5)
N23 Re2 Re3 71.5(3)
O31 Re2 Re3 14.2(2)
S2 Re2 Re3 86.74(9)
C223 Re2 Re1 110.8(5)
C221 Re2 Re1 112.3(5)
C222 Re2 Re1 152.2(4)
N23 Re2 Re1 18.4(3)
O31 Re2 Re1 69.1(3)
S2 Re2 Re1 64.73(9)
Re3 Re2 Re1 60.215(10)
C21 S2 Re2 99.0(5)
C323 Re3 C322 89.0(9)
C323 Re3 C321 88.2(7)
C322 Re3 C321 86.7(7)
C323 Re3 N33 100.0(6)
C322 Re3 N33 168.2(6)
C321 Re3 N33 101.1(5)
C323 Re3 O11 175.8(6)
C322 Re3 O11 91.1(7)
C321 Re3 O11 95.9(6)
N33 Re3 O11 79.3(4)
C323 Re3 S3 94.1(5)
C322 Re3 S3 93.3(5)
C321 Re3 S3 177.7(5)
N33 Re3 S3 78.6(3)
O11 Re3 S3 81.8(3)
C323 Re3 Re2 115.8(6)
C322 Re3 Re2 146.5(5)
C321 Re3 Re2 114.6(4)
N33 Re3 Re2 21.6(3)
O11 Re3 Re2 62.5(3)
S3 Re3 Re2 64.37(8)
C323 Re3 Re1 170.5(5)
C322 Re3 Re1 98.4(7)
C321 Re3 Re1 86.3(5)
N33 Re3 Re1 73.5(3)
O11 Re3 Re1 12.4(2)
S3 Re3 Re1 91.42(9)
Re2 Re3 Re1 60.080(8)
C31 S3 Re3 98.7(5)
C14 O11 Re3 132.4(8)
C11 N11 C111 129.9(13)
N11 C11 N12 114.4(13)
N11 C11 S1 122.7(11)
N12 C11 S1 122.7(11)
C11 N12 C14 129.6(12)
C11 N12 N13 118.7(11)
C14 N12 N13 110.7(10)
N13 C12 C13 111.1(12)
N13 C12 C15 122.3(13)
C13 C12 C15 126.5(13)
C12 N13 N12 104.5(10)
C12 N13 Re1 137.7(10)
N12 N13 Re1 117.2(7)
C14 C13 C12 108.5(13)
O11 C14 C13 135.1(14)
O11 C14 N12 119.6(12)
C13 C14 N12 105.2(12)
C24 O21 Re1 126.6(8)
C21 N21 C211 134.8(13)
N21 C21 N22 116.5(12)
N21 C21 S2 122.3(11)
N22 C21 S2 121.3(11)
C21 N22 N23 117.9(12)
C21 N22 C24 132.5(12)
N23 N22 C24 108.9(10)
C23 C22 N23 114.0(12)
C23 C22 C25 124.9(13)
N23 C22 C25 120.9(14)
C22 N23 N22 102.5(10)
C22 N23 Re2 138.2(9)
N22 N23 Re2 118.7(8)
C22 C23 C24 109.7(14)
O21 C24 C23 139.7(14)
O21 C24 N22 115.3(11)
C23 C24 N22 104.9(13)
C34 O31 Re2 132.8(8)
C31 N31 C311 134.3(13)
N31 C31 N32 114.7(12)
N31 C31 S3 124.2(11)
N32 C31 S3 121.1(10)
C31 N32 N33 120.4(10)
C31 N32 C34 131.0(11)
N33 N32 C34 108.1(9)
N33 C32 C33 112.7(12)
N33 C32 C35 121.6(12)
C33 C32 C35 125.7(12)
C32 N33 N32 104.8(10)
C32 N33 Re3 136.4(10)
N32 N33 Re3 116.2(7)
C34 C33 C32 105.4(12)
O31 C34 C33 133.3(14)
O31 C34 N32 117.7(11)
C33 C34 N32 108.8(12)
C112 C111 C116 120.2(15)
C112 C111 N11 123.7(16)
C116 C111 N11 116.0(16)
C111 C112 C113 119.0(17)
C114 C113 C112 122.9(18)
C115 C114 C113 118.5(16)
C114 C115 C116 121.7(19)
C111 C116 C115 117.7(18)
O121 C121 Re1 176.5(15)
O122 C122 Re1 175.7(15)
O123 C123 Re1 176.9(16)
C216 C211 C212 117.1(14)
C216 C211 N21 127.6(16)
C212 C211 N21 115.3(14)
C213 C212 C211 118.6(16)
C214 C213 C212 120.3(17)
C215 C214 C213 122.4(15)
C214 C215 C216 117.8(18)
C211 C216 C215 123.7(18)
O221 C221 Re2 178.9(13)
O222 C222 Re2 176.3(15)
O223 C223 Re2 179.3(17)
C312 C311 C316 122.5(14)
C312 C311 N31 124.3(14)
C316 C311 N31 113.1(14)
C311 C312 C313 115.0(15)
C314 C313 C312 124.1(15)
C313 C314 C315 118.8(16)
C316 C315 C314 118.3(16)
C315 C316 C311 121.1(15)
O321 C321 Re3 177.8(16)
O322 C322 Re3 172(2)
O323 C323 Re3 176.6(17)

loop_
_geom_bond_atom_site_label_1
_geom_bond_atom_site_label_2
_geom_bond_distance
Re1 C123 1.906(16)
Re1 C121 1.941(17)
Re1 C122 1.959(19)
Re1 N13 2.162(10)
Re1 O21 2.190(9)
Re1 S1 2.479(4)
Re1 Re2 7.4615(10)
Re1 Re3 7.4717(10)
S1 C11 1.674(15)
Re2 C223 1.882(17)
Re2 C221 1.90(2)
Re2 C222 1.935(17)
Re2 N23 2.146(11)
Re2 O31 2.192(9)
Re2 S2 2.450(4)
Re2 Re3 7.4332(9)
S2 C21 1.709(14)
Re3 C323 1.88(2)
Re3 C322 1.905(19)
Re3 C321 1.963(19)
Re3 N33 2.168(11)
Re3 O11 2.197(10)
Re3 S3 2.470(4)
S3 C31 1.689(14)
O11 C14 1.259(14)
N11 C11 1.326(16)
N11 C111 1.453(18)
C11 N12 1.360(16)
N12 C14 1.368(16)
N12 N13 1.429(14)
C12 N13 1.302(15)
C12 C13 1.403(19)
C12 C15 1.497(18)
C13 C14 1.357(17)
O21 C24 1.306(16)
N21 C21 1.326(16)
N21 C211 1.436(17)
C21 N22 1.344(15)
N22 N23 1.430(13)
N22 C24 1.432(17)
C22 C23 1.323(19)
C22 N23 1.352(16)
C22 C25 1.495(17)
C23 C24 1.353(17)
O31 C34 1.299(14)
N31 C31 1.313(15)
N31 C311 1.461(16)
C31 N32 1.352(15)
N32 N33 1.393(13)
N32 C34 1.401(16)
C32 N33 1.314(15)
C32 C33 1.404(18)
C32 C35 1.541(17)
C33 C34 1.319(17)
C111 C112 1.33(2)
C111 C116 1.40(2)
C112 C113 1.39(2)
C113 C114 1.34(2)
C114 C115 1.32(2)
C115 C116 1.41(2)
O121 C121 1.133(16)
O122 C122 1.127(18)
O123 C123 1.129(17)
C211 C216 1.32(2)
C211 C212 1.42(2)
C212 C213 1.339(18)
C213 C214 1.34(2)
C214 C215 1.32(2)
C215 C216 1.34(2)
O221 C221 1.176(17)
O222 C222 1.136(17)
O223 C223 1.151(16)
C311 C312 1.37(2)
C311 C316 1.43(2)
C312 C313 1.46(2)
C313 C314 1.40(2)
C314 C315 1.41(2)
C315 C316 1.41(2)
O321 C321 1.168(18)
O322 C322 1.12(2)
O323 C323 1.137(19)

loop_
_geom_hbond_atom_site_label_D
_geom_hbond_atom_site_label_H
_geom_hbond_atom_site_label_A
_geom_hbond_distance_DH
_geom_hbond_distance_HA
_geom_hbond_distance_DA
_geom_hbond_angle_DHA
N11 H11 O11 0.86 1.85 2.576(14) 141.5
N21 H21 O21 0.86 1.92 2.660(13) 143.3
N31 H31 O31 0.86 1.84 2.596(13) 145.2
